data_7215237
loop_
_publ_author_name
'Chen, Jing-Huo'
'Liu, Ya-Mei'
'Zhang, Jin-Xue'
'Zhu, Yan-Yan'
'Tang, Ming-Sheng'
'Ng, Seik Weng'
'Yang, Guang'

_publ_section_title
;
 Halogen-involving weak interactions manifested in the crystal structures
 of silver(i) or gold(i) 4-halogenated-3,5-diphenylpyrazolato trimers
;
_journal_issue 23
_journal_name_full CrystEngComm
_journal_page_first 4987
_journal_paper_doi 10.1039/c4ce00029c
_journal_volume 16
_journal_year 2014
_chemical_formula_sum 'C47 H34 Ag3 Cl7 N6'
_chemical_formula_weight 1254.56
_chemical_name_systematic
; 
 ? 
;
_space_group_IT_number 33
_symmetry_cell_setting orthorhombic
_symmetry_space_group_name_Hall 'P 2c -2n'
_symmetry_space_group_name_H-M 'P n a 21'
_atom_sites_solution_hydrogens geom
_atom_sites_solution_primary direct
_atom_sites_solution_secondary difmap
_audit_creation_method SHELXL-97
_cell_angle_alpha 90.00
_cell_angle_beta 90.00
_cell_angle_gamma 90.00
_cell_formula_units_Z 4
_cell_length_a 9.6655(9)
_cell_length_b 20.3062(16)
_cell_length_c 24.3648(19)
_cell_measurement_temperature 298(2)
_cell_volume 4782.1(7)
_computing_structure_refinement 'SHELXL-97 (Sheldrick, 1997)'
_computing_structure_solution 'SHELXS-97 (Sheldrick, 1990)'
_diffrn_ambient_temperature 298(2)
_diffrn_detector_area_resol_mean 16.2312
_diffrn_measured_fraction_theta_full 0.997
_diffrn_measured_fraction_theta_max 0.997
_diffrn_measurement_device_type 'Xcalibur, Eos, Gemini'
_diffrn_measurement_method '\w scans'
_diffrn_radiation_monochromator graphite
_diffrn_radiation_source 'Enhance (Mo) X-ray Source'
_diffrn_radiation_type MoK\a
_diffrn_radiation_wavelength 0.71073
_diffrn_reflns_av_R_equivalents 0.0690
_diffrn_reflns_av_sigmaI/netI 0.1120
_diffrn_reflns_limit_h_max 7
_diffrn_reflns_limit_h_min -11
_diffrn_reflns_limit_k_max 22
_diffrn_reflns_limit_k_min -23
_diffrn_reflns_limit_l_max 15
_diffrn_reflns_limit_l_min -28
_diffrn_reflns_number 11193
_diffrn_reflns_theta_full 24.51
_diffrn_reflns_theta_max 24.51
_diffrn_reflns_theta_min 2.87
_exptl_absorpt_coefficient_mu 1.648
_exptl_absorpt_correction_T_max 1.00000
_exptl_absorpt_correction_T_min 0.97267
_exptl_absorpt_correction_type multi-scan
_exptl_absorpt_process_details
;
CrysAlisPro, Agilent Technologies,
Version 1.171.36.21 (release 14-08-2012 CrysAlis171 .NET)
(compiled Sep 14 2012,17:21:16)
Empirical absorption correction using spherical harmonics,
 implemented in SCALE3 ABSPACK scaling algorithm.
;
_exptl_crystal_colour colorless
_exptl_crystal_density_diffrn 1.743
_exptl_crystal_density_method 'not measured'
_exptl_crystal_description needle
_exptl_crystal_F_000 2472
_exptl_crystal_size_max 0.31
_exptl_crystal_size_mid 0.22
_exptl_crystal_size_min 0.20
_refine_diff_density_max 0.827
_refine_diff_density_min -0.530
_refine_diff_density_rms 0.111
_refine_ls_abs_structure_details 'Flack H D (1983), Acta Cryst. A39, 876-881'
_refine_ls_abs_structure_Flack -0.11(5)
_refine_ls_extinction_method none
_refine_ls_goodness_of_fit_ref 1.041
_refine_ls_hydrogen_treatment constr
_refine_ls_matrix_type full
_refine_ls_number_parameters 568
_refine_ls_number_reflns 5736
_refine_ls_number_restraints 43
_refine_ls_restrained_S_all 1.040
_refine_ls_R_factor_all 0.1014
_refine_ls_R_factor_gt 0.0631
_refine_ls_shift/su_max 0.001
_refine_ls_shift/su_mean 0.000
_refine_ls_structure_factor_coef Fsqd
_refine_ls_weighting_details 'calc w=1/[\s^2^(Fo^2^)+(0.0305P)^2^+0.2766P] where P=(Fo^2^+2Fc^2^)/3'
_refine_ls_weighting_scheme calc
_refine_ls_wR_factor_gt 0.0990
_refine_ls_wR_factor_ref 0.1159
_reflns_number_gt 4006
_reflns_number_total 5736
_reflns_threshold_expression >2sigma(I)
_cod_data_source_file c4ce00029c2.cif
_cod_data_source_block Ag-ClPh2pz-CH2Cl2
_cod_depositor_comments
;
The following automatic conversions were performed:

'_symmetry_cell_setting' value 'Orthorhombic' changed to
'orthorhombic' according to
/usr/data/users/saulius/crontab/automatic-downloads/rss-feeds/RSC/lib/dictionaries/cif_core.dic
dictionary named 'cif_core.dic' version 2.4.2 from 2011-04-26.

Automatic conversion script
Id: cif_fix_values 2281 2013-09-26 08:29:07Z andrius 

 Adding full bibliography for 7215236--7215242.cif.
;
_cod_original_sg_symbol_H-M Pna21
_cod_database_code 7215237

loop_
_symmetry_equiv_pos_as_xyz
'x, y, z'
'-x, -y, z+1/2'
'-x+1/2, y+1/2, z+1/2'
'x+1/2, -y+1/2, z'

loop_
_atom_site_label
_atom_site_type_symbol
_atom_site_fract_x
_atom_site_fract_y
_atom_site_fract_z
_atom_site_U_iso_or_equiv
_atom_site_adp_type
_atom_site_occupancy
_atom_site_symmetry_multiplicity
_atom_site_calc_flag
_atom_site_refinement_flags
Ag1 Ag 0.65446(11) 0.38954(5) 0.43631(5) 0.0464(3) Uani 1 1 d .
Ag2 Ag 0.82226(12) 0.50951(5) 0.51873(5) 0.0489(3) Uani 1 1 d .
Ag3 Ag 0.73137(11) 0.35678(5) 0.57269(5) 0.0448(3) Uani 1 1 d .
N1 N 0.7323(12) 0.4761(5) 0.4025(5) 0.045(3) Uani 1 1 d .
N2 N 0.7893(11) 0.5255(5) 0.4352(5) 0.042(3) Uani 1 1 d .
N3 N 0.8504(12) 0.4902(5) 0.6020(5) 0.047(3) Uani 1 1 d .
N4 N 0.7916(12) 0.4346(5) 0.6239(4) 0.042(3) Uani 1 1 d .
N5 N 0.6600(10) 0.2834(5) 0.5181(5) 0.035(3) Uani 1 1 d .
N6 N 0.5832(11) 0.3045(5) 0.4755(5) 0.038(3) Uani 1 1 d .
C1 C 0.7356(14) 0.4956(7) 0.3507(6) 0.043(4) Uani 1 1 d .
C2 C 0.8014(17) 0.5575(8) 0.3491(6) 0.055(4) Uani 1 1 d .
C3 C 0.8297(15) 0.5734(7) 0.4022(6) 0.047(4) Uani 1 1 d .
C4 C 0.8783(15) 0.5316(7) 0.6436(6) 0.046(4) Uani 1 1 d .
C5 C 0.8388(13) 0.5016(7) 0.6934(6) 0.040(4) Uani 1 1 d .
C6 C 0.7872(15) 0.4384(7) 0.6789(6) 0.043(4) Uani 1 1 d .
C7 C 0.6352(13) 0.2193(6) 0.5286(5) 0.032(3) Uani 1 1 d .
C8 C 0.5428(15) 0.1986(6) 0.4878(5) 0.039(4) Uani 1 1 d .
C9 C 0.5114(12) 0.2517(6) 0.4560(5) 0.032(3) Uani 1 1 d .
C10 C 0.6811(15) 0.4574(7) 0.3050(7) 0.047(4) Uani 1 1 d .
C11 C 0.5560(18) 0.4265(8) 0.3098(6) 0.059(5) Uani 1 1 d .
H11 H 0.5061 0.4300 0.3423 0.071 Uiso 1 1 calc R
C12 C 0.503(2) 0.3897(10) 0.2660(8) 0.083(6) Uani 1 1 d .
H12 H 0.4179 0.3684 0.2701 0.099 Uiso 1 1 calc R
C13 C 0.571(2) 0.3845(9) 0.2186(8) 0.085(6) Uani 1 1 d .
H13 H 0.5342 0.3618 0.1889 0.102 Uiso 1 1 calc R
C14 C 0.700(2) 0.4144(10) 0.2157(8) 0.078(6) Uani 1 1 d U
H14 H 0.7527 0.4092 0.1841 0.093 Uiso 1 1 calc R
C15 C 0.7519(18) 0.4509(8) 0.2573(6) 0.063(5) Uani 1 1 d U
H15 H 0.8369 0.4718 0.2531 0.076 Uiso 1 1 calc R
C16 C 0.8827(17) 0.6355(8) 0.4252(7) 0.057(5) Uani 1 1 d .
C17 C 0.991(2) 0.6692(9) 0.3975(8) 0.086(6) Uani 1 1 d .
H16 H 1.0282 0.6513 0.3656 0.103 Uiso 1 1 calc R
C18 C 1.041(2) 0.7284(11) 0.4175(10) 0.105(9) Uani 1 1 d .
H17 H 1.1093 0.7509 0.3983 0.126 Uiso 1 1 calc R
C19 C 0.989(3) 0.7543(10) 0.4662(13) 0.116(10) Uani 1 1 d .
H18 H 1.0242 0.7935 0.4802 0.139 Uiso 1 1 calc R
C20 C 0.886(2) 0.7216(9) 0.4933(10) 0.096(8) Uani 1 1 d .
H19 H 0.8505 0.7383 0.5259 0.116 Uiso 1 1 calc R
C21 C 0.8362(18) 0.6637(8) 0.4718(8) 0.075(6) Uani 1 1 d .
H20 H 0.7653 0.6426 0.4907 0.090 Uiso 1 1 calc R
C22 C 0.9493(19) 0.5944(7) 0.6350(8) 0.066(5) Uani 1 1 d .
C23 C 1.048(2) 0.6010(9) 0.5942(7) 0.077(6) Uani 1 1 d .
H22 H 1.0677 0.5646 0.5722 0.093 Uiso 1 1 calc R
C24 C 1.120(2) 0.6586(12) 0.5845(11) 0.117(9) Uani 1 1 d .
H23 H 1.1840 0.6622 0.5561 0.140 Uiso 1 1 calc R
C25 C 1.093(3) 0.7099(11) 0.6186(12) 0.113(9) Uani 1 1 d U
H24 H 1.1463 0.7478 0.6155 0.135 Uiso 1 1 calc R
C26 C 0.987(3) 0.7081(9) 0.6583(11) 0.124(9) Uani 1 1 d U
H25 H 0.9645 0.7452 0.6789 0.148 Uiso 1 1 calc R
C27 C 0.919(2) 0.6498(9) 0.6654(9) 0.098(7) Uani 1 1 d .
H26 H 0.8498 0.6474 0.6918 0.118 Uiso 1 1 calc R
C28 C 0.7337(16) 0.3867(8) 0.7140(6) 0.051(4) Uani 1 1 d .
C29 C 0.6310(16) 0.3972(9) 0.7530(6) 0.062(5) Uani 1 1 d .
H28 H 0.5989 0.4400 0.7583 0.074 Uiso 1 1 calc R
C30 C 0.575(2) 0.3480(11) 0.7840(8) 0.094(7) Uani 1 1 d .
H29 H 0.5061 0.3571 0.8096 0.112 Uiso 1 1 calc R
C31 C 0.623(2) 0.2830(11) 0.7765(10) 0.110(8) Uani 1 1 d .
H30 H 0.5889 0.2482 0.7973 0.132 Uiso 1 1 calc R
C32 C 0.720(2) 0.2733(9) 0.7379(9) 0.102(7) Uani 1 1 d .
H31 H 0.7470 0.2302 0.7306 0.123 Uiso 1 1 calc R
C33 C 0.7844(19) 0.3233(9) 0.7079(7) 0.074(5) Uani 1 1 d .
H32 H 0.8585 0.3144 0.6847 0.088 Uiso 1 1 calc R
C34 C 0.6997(13) 0.1816(6) 0.5714(6) 0.039(3) Uani 1 1 d .
C35 C 0.8336(15) 0.1975(7) 0.5898(6) 0.052(4) Uani 1 1 d .
H34 H 0.8819 0.2304 0.5715 0.062 Uiso 1 1 calc R
C36 C 0.8990(15) 0.1658(8) 0.6351(7) 0.056(4) Uani 1 1 d .
H35 H 0.9866 0.1789 0.6465 0.068 Uiso 1 1 calc R
C37 C 0.832(2) 0.1167(9) 0.6612(7) 0.072(5) Uani 1 1 d .
H36 H 0.8746 0.0939 0.6898 0.086 Uiso 1 1 calc R
C38 C 0.695(2) 0.1004(8) 0.6441(7) 0.076(6) Uani 1 1 d .
H37 H 0.6452 0.0682 0.6626 0.092 Uiso 1 1 calc R
C39 C 0.6376(16) 0.1322(7) 0.6004(7) 0.059(4) Uani 1 1 d .
H38 H 0.5494 0.1193 0.5896 0.071 Uiso 1 1 calc R
C40 C 0.4120(14) 0.2612(7) 0.4104(6) 0.041(4) Uani 1 1 d .
C41 C 0.3843(18) 0.2123(8) 0.3705(6) 0.059(5) Uani 1 1 d .
H41 H 0.4299 0.1720 0.3723 0.071 Uiso 1 1 calc R
C42 C 0.293(2) 0.2236(10) 0.3301(8) 0.075(6) Uani 1 1 d .
H42 H 0.2757 0.1912 0.3039 0.090 Uiso 1 1 calc R
C43 C 0.2237(18) 0.2828(13) 0.3272(9) 0.084(6) Uani 1 1 d U
H43 H 0.1600 0.2898 0.2992 0.101 Uiso 1 1 calc R
C44 C 0.2468(17) 0.3301(10) 0.3639(7) 0.060(5) Uani 1 1 d U
H44 H 0.1994 0.3698 0.3612 0.072 Uiso 1 1 calc R
C45 C 0.3415(14) 0.3208(8) 0.4065(6) 0.051(4) Uani 1 1 d .
H45 H 0.3572 0.3541 0.4319 0.061 Uiso 1 1 calc R
C46 C 0.294(3) 0.5855(17) 0.4256(18) 0.246(18) Uani 1 1 d U
H46A H 0.2601 0.6143 0.3969 0.295 Uiso 1 1 calc R
H46B H 0.2906 0.6093 0.4601 0.295 Uiso 1 1 calc R
C47 C 0.476(2) 0.5222(9) 0.5906(9) 0.118(8) Uani 1 1 d .
H47A H 0.3829 0.5248 0.6052 0.142 Uiso 1 1 calc R
H47B H 0.5354 0.5055 0.6196 0.142 Uiso 1 1 calc R
Cl1 Cl 0.8246(6) 0.6053(2) 0.29113(18) 0.0891(17) Uani 1 1 d .
Cl2 Cl 0.8600(5) 0.5295(2) 0.75941(17) 0.0744(14) Uani 1 1 d .
Cl3 Cl 0.4857(4) 0.11834(17) 0.47733(17) 0.0556(11) Uani 1 1 d .
Cl4 Cl 0.5293(7) 0.5995(3) 0.5740(3) 0.140(2) Uani 1 1 d .
Cl5 Cl 0.4771(7) 0.4672(3) 0.5379(2) 0.124(2) Uani 1 1 d .
Cl6 Cl 0.1882(10) 0.5143(5) 0.4298(7) 0.288(7) Uani 1 1 d .
Cl7 Cl 0.4498(10) 0.5653(6) 0.4127(4) 0.232(5) Uani 1 1 d .

loop_
_atom_site_aniso_label
_atom_site_aniso_U_11
_atom_site_aniso_U_22
_atom_site_aniso_U_33
_atom_site_aniso_U_23
_atom_site_aniso_U_13
_atom_site_aniso_U_12
Ag1 0.0573(7) 0.0363(6) 0.0456(7) 0.0090(6) -0.0037(7) -0.0084(6)
Ag2 0.0656(7) 0.0410(7) 0.0402(6) 0.0035(7) -0.0066(7) 0.0005(6)
Ag3 0.0566(7) 0.0370(6) 0.0407(6) -0.0041(6) -0.0053(7) -0.0056(5)
N1 0.059(8) 0.035(7) 0.042(7) 0.026(6) 0.000(7) -0.004(6)
N2 0.040(7) 0.041(7) 0.045(7) -0.001(7) -0.002(7) 0.003(6)
N3 0.067(8) 0.025(6) 0.048(7) 0.003(6) 0.013(7) -0.002(6)
N4 0.055(8) 0.042(7) 0.028(6) -0.003(6) -0.018(6) 0.002(6)
N5 0.040(7) 0.032(6) 0.034(6) 0.004(7) -0.013(6) -0.003(5)
N6 0.039(7) 0.033(6) 0.043(7) 0.009(6) 0.023(6) -0.006(6)
C1 0.042(9) 0.040(9) 0.046(10) 0.018(8) -0.007(8) -0.007(7)
C2 0.083(12) 0.041(9) 0.040(10) 0.009(8) -0.006(9) -0.007(9)
C3 0.056(10) 0.043(9) 0.042(9) 0.013(8) 0.006(8) 0.004(8)
C4 0.056(10) 0.037(9) 0.044(9) -0.009(8) -0.009(9) 0.010(8)
C5 0.039(8) 0.041(8) 0.039(8) -0.011(8) -0.012(7) 0.005(7)
C6 0.047(9) 0.041(9) 0.041(9) -0.013(8) 0.003(8) 0.012(7)
C7 0.045(8) 0.027(7) 0.023(8) 0.000(6) 0.004(7) -0.007(6)
C8 0.059(10) 0.030(7) 0.027(8) -0.002(7) 0.006(7) 0.001(7)
C9 0.022(7) 0.026(7) 0.047(9) 0.003(7) -0.013(7) 0.001(6)
C10 0.048(10) 0.036(8) 0.058(11) 0.017(8) 0.006(9) -0.014(8)
C11 0.092(14) 0.056(11) 0.030(9) 0.007(9) -0.005(10) -0.003(10)
C12 0.080(13) 0.098(16) 0.070(13) 0.015(14) 0.002(12) -0.023(12)
C13 0.109(17) 0.093(15) 0.052(12) -0.021(12) -0.004(13) -0.028(13)
C14 0.091(14) 0.087(14) 0.056(12) 0.012(11) 0.035(12) 0.013(12)
C15 0.086(13) 0.067(12) 0.038(10) -0.004(9) 0.007(10) -0.032(10)
C16 0.067(12) 0.038(9) 0.065(12) 0.010(9) -0.029(10) 0.005(9)
C17 0.111(16) 0.060(13) 0.087(15) 0.011(12) -0.021(13) -0.025(12)
C18 0.105(18) 0.076(16) 0.13(2) 0.028(15) -0.060(17) -0.055(14)
C19 0.13(2) 0.042(13) 0.17(3) -0.009(16) -0.08(2) -0.014(14)
C20 0.093(16) 0.049(13) 0.15(2) -0.006(14) -0.044(16) 0.015(11)
C21 0.074(13) 0.044(10) 0.106(17) -0.005(11) -0.021(13) 0.002(10)
C22 0.108(15) 0.027(9) 0.063(12) -0.001(9) -0.026(12) -0.003(10)
C23 0.116(16) 0.065(12) 0.050(11) 0.007(10) 0.002(11) -0.013(12)
C24 0.111(17) 0.106(18) 0.13(2) 0.037(18) -0.032(17) -0.062(16)
C25 0.14(2) 0.062(14) 0.14(2) 0.032(15) -0.022(18) -0.065(15)
C26 0.18(2) 0.040(12) 0.15(2) -0.032(14) -0.015(19) -0.033(14)
C27 0.126(17) 0.057(12) 0.112(18) -0.024(13) 0.017(15) -0.036(13)
C28 0.066(11) 0.054(11) 0.033(9) 0.011(8) -0.004(9) -0.006(9)
C29 0.069(12) 0.077(13) 0.039(10) -0.003(10) 0.007(9) 0.005(10)
C30 0.105(16) 0.102(16) 0.073(14) 0.002(14) 0.051(13) -0.010(14)
C31 0.14(2) 0.085(17) 0.103(19) 0.027(15) 0.056(17) 0.017(15)
C32 0.15(2) 0.055(12) 0.099(17) 0.014(12) 0.040(17) -0.004(13)
C33 0.099(14) 0.064(12) 0.058(12) 0.012(11) 0.027(11) -0.007(12)
C34 0.046(9) 0.040(8) 0.031(7) 0.002(8) -0.008(8) -0.004(7)
C35 0.052(10) 0.058(10) 0.045(10) -0.001(8) 0.015(8) 0.009(8)
C36 0.043(10) 0.072(12) 0.055(10) -0.005(10) 0.001(9) 0.007(9)
C37 0.090(15) 0.079(13) 0.046(11) 0.026(10) 0.001(11) 0.023(12)
C38 0.130(18) 0.057(11) 0.042(10) 0.026(9) 0.022(12) 0.011(12)
C39 0.061(10) 0.054(10) 0.062(11) 0.016(9) -0.014(9) -0.018(9)
C40 0.044(9) 0.032(8) 0.047(9) -0.001(7) 0.009(8) 0.000(7)
C41 0.078(13) 0.064(12) 0.036(10) 0.004(9) -0.002(9) -0.004(10)
C42 0.083(14) 0.092(15) 0.049(12) -0.011(12) 0.002(11) -0.027(13)
C43 0.039(10) 0.14(2) 0.072(14) 0.032(15) -0.001(10) -0.010(13)
C44 0.059(11) 0.077(13) 0.045(10) -0.005(10) 0.000(9) -0.008(10)
C45 0.056(10) 0.060(10) 0.036(8) 0.008(8) 0.007(8) -0.033(9)
C46 0.13(2) 0.23(3) 0.38(4) 0.09(3) 0.06(3) 0.12(2)
C47 0.146(19) 0.083(14) 0.13(2) -0.004(15) 0.058(17) 0.032(14)
Cl1 0.138(4) 0.069(3) 0.061(3) 0.033(3) -0.026(3) -0.035(3)
Cl2 0.086(3) 0.090(3) 0.047(3) -0.025(3) 0.001(2) -0.019(3)
Cl3 0.069(3) 0.0312(19) 0.067(3) -0.004(2) -0.004(2) -0.0151(19)
Cl4 0.189(6) 0.096(4) 0.134(5) 0.015(5) 0.044(6) 0.015(4)
Cl5 0.147(5) 0.120(5) 0.104(5) 0.009(4) 0.004(4) 0.009(4)
Cl6 0.169(8) 0.184(9) 0.51(2) 0.083(13) -0.017(12) -0.029(7)
Cl7 0.218(9) 0.275(12) 0.205(10) 0.069(9) 0.020(8) 0.045(9)

loop_
_atom_type_symbol
_atom_type_description
_atom_type_scat_dispersion_real
_atom_type_scat_dispersion_imag
_atom_type_scat_source
C C 0.0033 0.0016 'International Tables Vol C Tables 4.2.6.8 and 6.1.1.4'
H H 0.0000 0.0000 'International Tables Vol C Tables 4.2.6.8 and 6.1.1.4'
N N 0.0061 0.0033 'International Tables Vol C Tables 4.2.6.8 and 6.1.1.4'
Cl Cl 0.1484 0.1585 'International Tables Vol C Tables 4.2.6.8 and 6.1.1.4'
Ag Ag -0.8971 1.1015 'International Tables Vol C Tables 4.2.6.8 and 6.1.1.4'

loop_
_geom_angle_atom_site_label_1
_geom_angle_atom_site_label_2
_geom_angle_atom_site_label_3
_geom_angle
N1 Ag1 N6 175.9(5)
N3 Ag2 N2 177.8(4)
N4 Ag3 N5 175.6(4)
C1 N1 N2 108.6(11)
C1 N1 Ag1 129.6(10)
N2 N1 Ag1 121.7(8)
C3 N2 N1 107.5(12)
C3 N2 Ag2 131.6(10)
N1 N2 Ag2 120.3(8)
C4 N3 N4 107.8(11)
C4 N3 Ag2 130.0(9)
N4 N3 Ag2 118.6(9)
C6 N4 N3 110.7(12)
C6 N4 Ag3 129.0(10)
N3 N4 Ag3 120.3(8)
N6 N5 C7 110.7(11)
N6 N5 Ag3 116.2(8)
C7 N5 Ag3 128.3(10)
N5 N6 C9 107.5(10)
N5 N6 Ag1 115.6(8)
C9 N6 Ag1 131.2(9)
N1 C1 C2 107.6(13)
N1 C1 C10 124.2(13)
C2 C1 C10 128.2(13)
C3 C2 C1 106.1(14)
C3 C2 Cl1 128.1(13)
C1 C2 Cl1 125.5(12)
N2 C3 C2 110.1(14)
N2 C3 C16 120.2(14)
C2 C3 C16 129.4(15)
N3 C4 C5 108.9(12)
N3 C4 C22 122.0(15)
C5 C4 C22 128.8(14)
C4 C5 C6 105.7(12)
C4 C5 Cl2 129.2(11)
C6 C5 Cl2 124.9(12)
N4 C6 C5 106.8(13)
N4 C6 C28 123.9(13)
C5 C6 C28 129.2(13)
N5 C7 C8 105.7(11)
N5 C7 C34 125.1(12)
C8 C7 C34 129.1(12)
C9 C8 C7 107.8(11)
C9 C8 Cl3 126.1(11)
C7 C8 Cl3 126.0(11)
N6 C9 C8 108.2(11)
N6 C9 C40 119.3(12)
C8 C9 C40 132.3(12)
C15 C10 C11 118.4(15)
C15 C10 C1 121.7(13)
C11 C10 C1 119.9(14)
C10 C11 C12 120.3(16)
C13 C12 C11 121.2(17)
C12 C13 C14 117.0(18)
C15 C14 C13 122.3(17)
C14 C15 C10 120.6(16)
C21 C16 C17 116.1(16)
C21 C16 C3 124.6(17)
C17 C16 C3 119.2(17)
C18 C17 C16 121(2)
C17 C18 C19 120(2)
C20 C19 C18 119(2)
C19 C20 C21 119(2)
C16 C21 C20 125(2)
C27 C22 C23 116.9(17)
C27 C22 C4 122.3(18)
C23 C22 C4 120.8(16)
C24 C23 C22 123(2)
C25 C24 C23 117(2)
C24 C25 C26 123(2)
C27 C26 C25 117(2)
C26 C27 C22 123(2)
C33 C28 C29 117.9(16)
C33 C28 C6 118.9(15)
C29 C28 C6 123.2(16)
C30 C29 C28 123.3(17)
C29 C30 C31 118.8(18)
C32 C31 C30 117(2)
C31 C32 C33 125(2)
C28 C33 C32 117.6(17)
C39 C34 C35 114.0(13)
C39 C34 C7 125.3(13)
C35 C34 C7 120.5(13)
C34 C35 C36 123.4(14)
C37 C36 C35 119.2(15)
C36 C37 C38 118.4(15)
C39 C38 C37 119.8(16)
C38 C39 C34 125.0(16)
C45 C40 C41 118.0(15)
C45 C40 C9 118.8(13)
C41 C40 C9 123.1(13)
C42 C41 C40 120.5(17)
C41 C42 C43 120(2)
C44 C43 C42 121(2)
C43 C44 C45 120.7(19)
C40 C45 C44 119.4(16)
Cl7 C46 Cl6 110(2)
Cl4 C47 Cl5 115.1(12)

loop_
_geom_bond_atom_site_label_1
_geom_bond_atom_site_label_2
_geom_bond_distance
Ag1 N1 2.082(10)
Ag1 N6 2.091(10)
Ag2 N3 2.085(12)
Ag2 N2 2.086(13)
Ag3 N4 2.096(11)
Ag3 N5 2.112(11)
N1 C1 1.325(16)
N1 N2 1.394(14)
N2 C3 1.320(16)
N3 C4 1.344(17)
N3 N4 1.372(14)
N4 C6 1.343(16)
N5 N6 1.346(14)
N5 C7 1.349(14)
N6 C9 1.361(15)
C1 C2 1.410(19)
C1 C10 1.454(19)
C2 C3 1.362(19)
C2 Cl1 1.728(15)
C3 C16 1.47(2)
C4 C5 1.41(2)
C4 C22 1.46(2)
C5 C6 1.423(18)
C5 Cl2 1.716(14)
C6 C28 1.448(19)
C7 C8 1.401(17)
C7 C34 1.436(18)
C8 C9 1.363(16)
C8 Cl3 1.739(13)
C9 C40 1.481(18)
C10 C15 1.355(19)
C10 C11 1.367(19)
C11 C12 1.40(2)
C12 C13 1.34(2)
C13 C14 1.39(2)
C14 C15 1.35(2)
C16 C21 1.35(2)
C16 C17 1.42(2)
C17 C18 1.38(2)
C18 C19 1.39(3)
C19 C20 1.37(3)
C20 C21 1.37(2)
C22 C27 1.38(2)
C22 C23 1.39(2)
C23 C24 1.38(2)
C24 C25 1.36(3)
C25 C26 1.41(3)
C26 C27 1.36(2)
C28 C33 1.39(2)
C28 C29 1.39(2)
C29 C30 1.36(2)
C30 C31 1.41(3)
C31 C32 1.34(2)
C32 C33 1.40(2)
C34 C39 1.366(18)
C34 C35 1.408(17)
C35 C36 1.425(19)
C36 C37 1.35(2)
C37 C38 1.43(2)
C38 C39 1.36(2)
C40 C45 1.392(19)
C40 C41 1.415(19)
C41 C42 1.34(2)
C42 C43 1.38(3)
C43 C44 1.33(2)
C44 C45 1.395(19)
C46 Cl7 1.59(2)
C46 Cl6 1.77(3)
C47 Cl4 1.700(19)
C47 Cl5 1.70(2)
